data_7713274
loop_
_publ_author_name
'Kinugawa, Tsubasa'
'Matsuo, Takashi'

_publ_section_title
;
 Reactivity regulation for olefin metathesis-catalyzing ruthenium
 complexes with sulfur atoms at the terminal of 2-alkoxybenzylidene
 ligands.
;
_journal_name_full 'Dalton transactions (Cambridge, England : 2003)'
_journal_paper_doi 10.1039/d3dt01471a
_journal_year 2023
_chemical_formula_moiety 'C31 H38 Cl2 N2 O Ru S'
_chemical_formula_sum 'C31 H38 Cl2 N2 O Ru S'
_chemical_formula_weight 658.66
_space_group_crystal_system monoclinic
_space_group_IT_number 14
_space_group_name_Hall '-P 2yn'
_space_group_name_H-M_alt 'P 1 21/n 1'
_atom_sites_solution_hydrogens geom
_audit_creation_date 2022-07-26
_audit_creation_method
;
Olex2 1.5
(compiled 2022.04.07 svn.rca3783a0 for OlexSys, GUI svn.r6498)
;
_audit_update_record
;
2023-05-15 deposited with the CCDC.	2023-06-13 downloaded from the CCDC.
;
_cell_angle_alpha 90
_cell_angle_beta 103.350(7)
_cell_angle_gamma 90
_cell_formula_units_Z 4
_cell_length_a 13.1608(2)
_cell_length_b 10.8969(2)
_cell_length_c 21.8863(4)
_cell_measurement_reflns_used 48124
_cell_measurement_temperature 103(2)
_cell_measurement_theta_max 27.5
_cell_measurement_theta_min 2.03
_cell_volume 3053.94(13)
_computing_molecular_graphics 'Olex2 1.5 (Dolomanov et al., 2009)'
_computing_publication_material 'Olex2 1.5 (Dolomanov et al., 2009)'
_computing_structure_refinement 'SHELXL 2019/2 (Sheldrick, 2015)'
_diffrn_ambient_temperature 103.15
_diffrn_detector 'Rigaku curved IP area detector'
_diffrn_detector_area_resol_mean 10.0
_diffrn_detector_type 'Imaging plate area detector'
_diffrn_measured_fraction_theta_full 0.999
_diffrn_measured_fraction_theta_max 0.999
_diffrn_measurement_device 'three-circle diffractometer'
_diffrn_measurement_device_type 'Rigaku VariMax RAPID'
_diffrn_measurement_method '\w scans'
_diffrn_radiation_monochromator 'multi-layer mirror optics'
_diffrn_radiation_probe x-ray
_diffrn_radiation_type MoK\a
_diffrn_radiation_wavelength 0.71075
_diffrn_reflns_av_R_equivalents 0.0182
_diffrn_reflns_av_unetI/netI 0.0102
_diffrn_reflns_Laue_measured_fraction_full 0.999
_diffrn_reflns_Laue_measured_fraction_max 0.999
_diffrn_reflns_limit_h_max 15
_diffrn_reflns_limit_h_min -17
_diffrn_reflns_limit_k_max 14
_diffrn_reflns_limit_k_min -14
_diffrn_reflns_limit_l_max 28
_diffrn_reflns_limit_l_min -28
_diffrn_reflns_number 49955
_diffrn_reflns_point_group_measured_fraction_full 0.999
_diffrn_reflns_point_group_measured_fraction_max 0.999
_diffrn_reflns_theta_full 25.242
_diffrn_reflns_theta_max 27.485
_diffrn_reflns_theta_min 2.454
_diffrn_source 'rotating anode X-ray generator'
_diffrn_source_type 'MicroMax 007'
_exptl_absorpt_coefficient_mu 0.783
_exptl_absorpt_correction_T_max 1.0000
_exptl_absorpt_correction_T_min 0.8361
_exptl_absorpt_correction_type multi-scan
_exptl_absorpt_process_details 'ABSCOR (Rigaku, 1995)'
_exptl_crystal_colour green
_exptl_crystal_colour_primary green
_exptl_crystal_density_diffrn 1.433
_exptl_crystal_description prism
_exptl_crystal_F_000 1360
_exptl_crystal_size_max 0.24
_exptl_crystal_size_mid 0.22
_exptl_crystal_size_min 0.12
_refine_diff_density_max 1.817
_refine_diff_density_min -0.320
_refine_diff_density_rms 0.147
_refine_ls_extinction_method none
_refine_ls_goodness_of_fit_ref 1.231
_refine_ls_hydrogen_treatment constr
_refine_ls_matrix_type full
_refine_ls_number_parameters 350
_refine_ls_number_reflns 6986
_refine_ls_number_restraints 0
_refine_ls_restrained_S_all 1.231
_refine_ls_R_factor_all 0.0335
_refine_ls_R_factor_gt 0.0327
_refine_ls_shift/su_max 0.004
_refine_ls_shift/su_mean 0.000
_refine_ls_structure_factor_coef Fsqd
_refine_ls_weighting_details 'w=1/[\s^2^(Fo^2^)+(0.0475P)^2^+2.0964P] where P=(Fo^2^+2Fc^2^)/3'
_refine_ls_weighting_scheme calc
_refine_ls_wR_factor_gt 0.0870
_refine_ls_wR_factor_ref 0.0876
_reflns_Friedel_coverage 0.000
_reflns_number_gt 6778
_reflns_number_total 6986
_reflns_threshold_expression 'I > 2\s(I)'
_cod_data_source_file d3dt01471a2.cif
_cod_data_source_block HG_with_S_ether_complex
_cod_original_cell_volume 3053.95(13)
_cod_database_code 7713274
_shelx_shelxl_version_number 2019/2
_shelx_space_group_comment
;
The symmetry employed for this shelxl refinement is uniquely defined
by the following loop, which should always be used as a source of
symmetry information in preference to the above space-group names.
They are only intended as comments.
;
_shelx_estimated_absorpt_t_max 0.912
_shelx_estimated_absorpt_t_min 0.834
_olex2_refinement_description
;
1. Fixed Uiso
 At 1.2 times of:
  All C(H) groups, All C(H,H) groups
 At 1.5 times of:
  All C(H,H,H) groups
2.a Secondary CH2 refined with riding coordinates:
 C12(H12A,H12B), C9(H9A,H9B), C8(H8A,H8B), C13(H13A,H13B)
2.b Aromatic/amide H refined with riding coordinates:
 C18(H18), C25(H25), C3(H3), C16(H16), C27(H27), C1(H1), C4(H4), C6(H6), C5(H5)
2.c Idealised Me refined as rotating group:
 C30(H30A,H30B,H30C), C31(H31A,H31B,H31C), C20(H20A,H20B,H20C), C22(H22A,H22B,
 H22C), C10(H10A,H10B,H10C), C29(H29A,H29B,H29C), C21(H21A,H21B,H21C)
;
_olex2_submission_special_instructions 'No special instructions were received'

loop_
_space_group_symop_operation_xyz
'x, y, z'
'-x+1/2, y+1/2, -z+1/2'
'-x, -y, -z'
'x-1/2, -y-1/2, z-1/2'

loop_
_atom_site_label
_atom_site_type_symbol
_atom_site_fract_x
_atom_site_fract_y
_atom_site_fract_z
_atom_site_U_iso_or_equiv
_atom_site_adp_type
_atom_site_occupancy
_atom_site_site_symmetry_order
_atom_site_calc_flag
_atom_site_refinement_flags_posn
_atom_site_refinement_flags_adp
_atom_site_refinement_flags_occupancy
_atom_site_disorder_assembly
_atom_site_disorder_group
Ru1 Ru 0.49347(2) 0.44703(2) 0.71199(2) 0.01546(6) Uani 1 1 d . . . . .
Cl1 Cl 0.62778(4) 0.54455(4) 0.67378(2) 0.02332(11) Uani 1 1 d . . . . .
Cl2 Cl 0.39793(4) 0.34436(4) 0.77566(2) 0.02478(11) Uani 1 1 d . . . . .
S1 S 0.64372(4) 0.47210(5) 0.81928(2) 0.02200(10) Uani 1 1 d . . . . .
O1 O 0.58608(11) 0.27628(12) 0.71554(6) 0.0215(3) Uani 1 1 d . . . . .
N1 N 0.35770(13) 0.65745(14) 0.64791(7) 0.0189(3) Uani 1 1 d . . . . .
N2 N 0.41914(13) 0.69212(15) 0.74715(7) 0.0190(3) Uani 1 1 d . . . . .
C14 C 0.30853(15) 0.59793(17) 0.59014(8) 0.0183(3) Uani 1 1 d . . . . .
C18 C 0.16616(16) 0.47942(19) 0.53043(9) 0.0237(4) Uani 1 1 d . . . . .
H18 H 0.103023 0.435267 0.527681 0.028 Uiso 1 1 calc R U . . .
C25 C 0.42551(16) 0.65409(18) 0.91639(9) 0.0234(4) Uani 1 1 d . . . . .
H25 H 0.380300 0.629049 0.942193 0.028 Uiso 1 1 calc R U . . .
C26 C 0.52520(17) 0.69622(18) 0.94480(9) 0.0244(4) Uani 1 1 d . . . . .
C15 C 0.35146(15) 0.61009(17) 0.53764(9) 0.0205(4) Uani 1 1 d . . . . .
C24 C 0.39001(15) 0.64751(17) 0.85142(9) 0.0203(4) Uani 1 1 d . . . . .
C2 C 0.45571(15) 0.24790(18) 0.62609(9) 0.0213(4) Uani 1 1 d . . . . .
C23 C 0.45847(15) 0.68394(17) 0.81405(8) 0.0182(3) Uani 1 1 d . . . . .
C11 C 0.41359(14) 0.60539(17) 0.70192(8) 0.0167(3) Uani 1 1 d . . . . .
C17 C 0.20812(17) 0.48817(18) 0.47762(9) 0.0242(4) Uani 1 1 d . . . . .
C3 C 0.40594(17) 0.17717(19) 0.57403(10) 0.0265(4) Uani 1 1 d . . . . .
H3 H 0.349006 0.210806 0.543896 0.032 Uiso 1 1 calc R U . . .
C19 C 0.21501(16) 0.53415(18) 0.58716(9) 0.0210(4) Uani 1 1 d . . . . .
C16 C 0.30038(17) 0.55238(17) 0.48207(9) 0.0231(4) Uani 1 1 d . . . . .
H16 H 0.329688 0.557277 0.446343 0.028 Uiso 1 1 calc R U . . .
C27 C 0.58971(16) 0.73526(19) 0.90644(9) 0.0240(4) Uani 1 1 d . . . . .
H27 H 0.657539 0.765163 0.925225 0.029 Uiso 1 1 calc R U . . .
C7 C 0.53984(16) 0.19561(18) 0.66911(10) 0.0228(4) Uani 1 1 d . . . . .
C12 C 0.31924(16) 0.78216(18) 0.65599(9) 0.0229(4) Uani 1 1 d . . . . .
H12A H 0.242251 0.783415 0.649426 0.027 Uiso 1 1 calc R U . . .
H12B H 0.340435 0.840990 0.626779 0.027 Uiso 1 1 calc R U . . .
C28 C 0.55731(15) 0.73163(18) 0.84102(9) 0.0208(4) Uani 1 1 d . . . . .
C30 C 0.5639(2) 0.6980(2) 1.01530(10) 0.0335(5) Uani 1 1 d . . . . .
H30A H 0.515401 0.745549 1.033893 0.050 Uiso 1 1 calc R U . . .
H30B H 0.633237 0.735903 1.026372 0.050 Uiso 1 1 calc R U . . .
H30C H 0.568067 0.613826 1.031409 0.050 Uiso 1 1 calc R U . . .
C31 C 0.62713(16) 0.7817(2) 0.80138(9) 0.0260(4) Uani 1 1 d . . . . .
H31A H 0.620245 0.731203 0.763590 0.039 Uiso 1 1 calc R U . . .
H31B H 0.699806 0.780130 0.825493 0.039 Uiso 1 1 calc R U . . .
H31C H 0.606843 0.866359 0.789239 0.039 Uiso 1 1 calc R U . . .
C1 C 0.42222(17) 0.37019(19) 0.63874(10) 0.0260(4) Uani 1 1 d . . . . .
H1 H 0.365900 0.409621 0.610604 0.031 Uiso 1 1 calc R U . . .
C20 C 0.45036(17) 0.6808(2) 0.53989(10) 0.0275(4) Uani 1 1 d . . . . .
H20A H 0.433881 0.768187 0.533127 0.041 Uiso 1 1 calc R U . . .
H20B H 0.483464 0.650834 0.506979 0.041 Uiso 1 1 calc R U . . .
H20C H 0.498189 0.669553 0.581034 0.041 Uiso 1 1 calc R U . . .
C22 C 0.17102(17) 0.5178(2) 0.64444(10) 0.0284(4) Uani 1 1 d . . . . .
H22A H 0.222935 0.477164 0.677604 0.043 Uiso 1 1 calc R U . . .
H22B H 0.107785 0.467267 0.633626 0.043 Uiso 1 1 calc R U . . .
H22C H 0.153745 0.598215 0.659316 0.043 Uiso 1 1 calc R U . . .
C4 C 0.4393(2) 0.0587(2) 0.56633(12) 0.0350(5) Uani 1 1 d . . . . .
H4 H 0.405914 0.011520 0.530860 0.042 Uiso 1 1 calc R U . . .
C9 C 0.71616(16) 0.3394(2) 0.80315(10) 0.0275(4) Uani 1 1 d . . . . .
H9A H 0.761015 0.364716 0.774759 0.033 Uiso 1 1 calc R U . . .
H9B H 0.762699 0.311832 0.843026 0.033 Uiso 1 1 calc R U . . .
C10 C 0.60509(18) 0.4167(2) 0.88792(10) 0.0290(4) Uani 1 1 d . . . . .
H10A H 0.562313 0.478895 0.902452 0.043 Uiso 1 1 calc R U . . .
H10B H 0.667433 0.399897 0.921165 0.043 Uiso 1 1 calc R U . . .
H10C H 0.564474 0.341056 0.877550 0.043 Uiso 1 1 calc R U . . .
C29 C 0.28003(15) 0.6063(2) 0.82212(10) 0.0259(4) Uani 1 1 d . . . . .
H29A H 0.245570 0.580491 0.855193 0.039 Uiso 1 1 calc R U . . .
H29B H 0.282099 0.537263 0.793732 0.039 Uiso 1 1 calc R U . . .
H29C H 0.241023 0.674391 0.798403 0.039 Uiso 1 1 calc R U . . .
C8 C 0.65034(16) 0.23214(19) 0.77390(10) 0.0262(4) Uani 1 1 d . . . . .
H8A H 0.695215 0.163728 0.766123 0.031 Uiso 1 1 calc R U . . .
H8B H 0.606298 0.202648 0.801943 0.031 Uiso 1 1 calc R U . . .
C13 C 0.37229(16) 0.81073(18) 0.72375(9) 0.0235(4) Uani 1 1 d . . . . .
H13A H 0.426411 0.874825 0.726272 0.028 Uiso 1 1 calc R U . . .
H13B H 0.321031 0.838027 0.747647 0.028 Uiso 1 1 calc R U . . .
C6 C 0.5736(2) 0.0771(2) 0.66273(13) 0.0362(5) Uani 1 1 d . . . . .
H6 H 0.630344 0.042914 0.692804 0.043 Uiso 1 1 calc R U . . .
C5 C 0.5218(2) 0.0095(2) 0.61071(14) 0.0435(6) Uani 1 1 d . . . . .
H5 H 0.543557 -0.072255 0.605576 0.052 Uiso 1 1 calc R U . . .
C21 C 0.1536(2) 0.4303(2) 0.41621(11) 0.0353(5) Uani 1 1 d . . . . .
H21A H 0.124315 0.350909 0.424354 0.053 Uiso 1 1 calc R U . . .
H21B H 0.203750 0.418121 0.389921 0.053 Uiso 1 1 calc R U . . .
H21C H 0.097193 0.484315 0.394454 0.053 Uiso 1 1 calc R U . . .

loop_
_atom_site_aniso_label
_atom_site_aniso_U_11
_atom_site_aniso_U_22
_atom_site_aniso_U_33
_atom_site_aniso_U_23
_atom_site_aniso_U_13
_atom_site_aniso_U_12
Ru1 0.01476(9) 0.01600(9) 0.01615(9) -0.00092(5) 0.00464(6) 0.00001(5)
Cl1 0.0219(2) 0.0281(2) 0.0225(2) -0.00183(16) 0.01030(18) -0.00425(17)
Cl2 0.0214(2) 0.0252(2) 0.0297(2) 0.00392(18) 0.00977(18) -0.00299(17)
S1 0.0201(2) 0.0245(2) 0.0222(2) -0.00244(18) 0.00651(18) 0.00093(18)
O1 0.0214(6) 0.0190(6) 0.0235(7) -0.0012(5) 0.0041(5) 0.0032(5)
N1 0.0223(7) 0.0177(7) 0.0163(7) -0.0014(6) 0.0040(6) 0.0026(6)
N2 0.0222(7) 0.0184(7) 0.0163(7) -0.0022(6) 0.0043(6) 0.0010(6)
C14 0.0223(9) 0.0167(8) 0.0149(8) -0.0002(6) 0.0025(7) 0.0029(7)
C18 0.0244(9) 0.0226(9) 0.0224(9) 0.0006(7) 0.0016(8) -0.0020(8)
C25 0.0303(10) 0.0228(9) 0.0210(9) -0.0015(7) 0.0138(8) 0.0003(8)
C26 0.0350(11) 0.0216(9) 0.0170(8) -0.0032(7) 0.0065(8) -0.0008(8)
C15 0.0252(9) 0.0183(8) 0.0185(8) 0.0002(7) 0.0060(7) 0.0018(7)
C24 0.0213(9) 0.0197(9) 0.0213(9) -0.0022(7) 0.0080(7) 0.0010(7)
C2 0.0240(9) 0.0189(9) 0.0227(9) -0.0027(7) 0.0090(7) -0.0025(7)
C23 0.0215(8) 0.0189(8) 0.0147(8) -0.0029(6) 0.0054(7) 0.0006(7)
C11 0.0157(8) 0.0192(8) 0.0164(8) -0.0013(6) 0.0064(6) -0.0020(6)
C17 0.0316(10) 0.0198(9) 0.0190(9) -0.0016(7) 0.0011(8) 0.0005(8)
C3 0.0301(10) 0.0244(10) 0.0258(10) -0.0051(8) 0.0080(8) -0.0040(8)
C19 0.0220(9) 0.0214(9) 0.0194(9) 0.0019(7) 0.0046(7) 0.0023(7)
C16 0.0310(11) 0.0222(9) 0.0167(9) -0.0008(7) 0.0071(8) 0.0015(7)
C27 0.0271(10) 0.0247(9) 0.0192(9) -0.0042(7) 0.0033(7) -0.0049(8)
C7 0.0231(9) 0.0199(9) 0.0272(9) -0.0038(7) 0.0094(7) -0.0020(7)
C12 0.0298(10) 0.0195(9) 0.0199(9) -0.0010(7) 0.0067(7) 0.0059(8)
C28 0.0236(9) 0.0208(9) 0.0190(8) -0.0031(7) 0.0073(7) -0.0033(7)
C30 0.0474(13) 0.0353(12) 0.0169(9) -0.0019(8) 0.0056(9) -0.0059(10)
C31 0.0275(10) 0.0298(10) 0.0228(9) -0.0026(8) 0.0098(8) -0.0077(8)
C1 0.0283(10) 0.0208(9) 0.0257(9) -0.0019(8) -0.0001(8) 0.0026(8)
C20 0.0314(11) 0.0298(10) 0.0234(9) -0.0024(8) 0.0107(8) -0.0049(9)
C22 0.0265(10) 0.0381(11) 0.0218(9) 0.0009(8) 0.0080(8) -0.0057(9)
C4 0.0407(13) 0.0280(11) 0.0370(12) -0.0142(9) 0.0105(10) -0.0045(9)
C9 0.0205(9) 0.0318(11) 0.0290(10) -0.0047(8) 0.0033(8) 0.0065(8)
C10 0.0355(11) 0.0317(10) 0.0211(9) 0.0007(8) 0.0092(8) 0.0038(9)
C29 0.0198(9) 0.0308(11) 0.0292(10) -0.0017(8) 0.0101(8) -0.0012(8)
C8 0.0245(9) 0.0255(10) 0.0274(10) 0.0013(8) 0.0033(8) 0.0082(8)
C13 0.0284(10) 0.0192(9) 0.0224(9) -0.0031(7) 0.0046(7) 0.0038(7)
C6 0.0334(12) 0.0252(10) 0.0472(14) -0.0089(10) 0.0034(10) 0.0073(9)
C5 0.0436(14) 0.0256(11) 0.0590(16) -0.0172(11) 0.0071(12) 0.0060(10)
C21 0.0479(14) 0.0342(12) 0.0216(10) -0.0074(9) 0.0035(9) -0.0102(10)

loop_
_atom_type_symbol
_atom_type_description
_atom_type_scat_dispersion_real
_atom_type_scat_dispersion_imag
_atom_type_scat_source
C C 0.0033 0.0016 'International Tables Vol C Tables 4.2.6.8 and 6.1.1.4'
H H 0.0000 0.0000 'International Tables Vol C Tables 4.2.6.8 and 6.1.1.4'
Cl Cl 0.1484 0.1585 'International Tables Vol C Tables 4.2.6.8 and 6.1.1.4'
N N 0.0061 0.0033 'International Tables Vol C Tables 4.2.6.8 and 6.1.1.4'
O O 0.0106 0.0060 'International Tables Vol C Tables 4.2.6.8 and 6.1.1.4'
Ru Ru -1.2594 0.8363 'International Tables Vol C Tables 4.2.6.8 and 6.1.1.4'
S S 0.1246 0.1234 'International Tables Vol C Tables 4.2.6.8 and 6.1.1.4'

loop_
_geom_angle_atom_site_label_1
_geom_angle_atom_site_label_2
_geom_angle_atom_site_label_3
_geom_angle
_geom_angle_site_symmetry_1
_geom_angle_site_symmetry_3
_geom_angle_publ_flag
Cl1 Ru1 S1 78.846(17) . . ?
Cl2 Ru1 Cl1 163.855(19) . . ?
Cl2 Ru1 S1 85.297(16) . . ?
O1 Ru1 Cl1 86.56(4) . . ?
O1 Ru1 Cl2 86.85(4) . . ?
O1 Ru1 S1 76.65(4) . . ?
C11 Ru1 Cl1 89.44(5) . . ?
C11 Ru1 Cl2 97.78(5) . . ?
C11 Ru1 S1 105.50(5) . . ?
C11 Ru1 O1 175.00(6) . . ?
C1 Ru1 Cl1 99.56(7) . . ?
C1 Ru1 Cl2 93.68(7) . . ?
C1 Ru1 S1 156.03(6) . . ?
C1 Ru1 O1 79.39(7) . . ?
C1 Ru1 C11 98.37(8) . . ?
C9 S1 Ru1 93.57(7) . . ?
C10 S1 Ru1 113.54(8) . . ?
C10 S1 C9 99.08(11) . . ?
C7 O1 Ru1 111.41(11) . . ?
C7 O1 C8 120.69(15) . . ?
C8 O1 Ru1 121.09(11) . . ?
C14 N1 C12 115.12(15) . . ?
C11 N1 C14 128.24(16) . . ?
C11 N1 C12 114.25(15) . . ?
C23 N2 C13 115.58(15) . . ?
C11 N2 C23 130.15(16) . . ?
C11 N2 C13 114.18(15) . . ?
C15 C14 N1 119.69(17) . . ?
C15 C14 C19 121.71(17) . . ?
C19 C14 N1 118.51(16) . . ?
C17 C18 H18 119.3 . . ?
C19 C18 H18 119.3 . . ?
C19 C18 C17 121.32(19) . . ?
C26 C25 H25 118.9 . . ?
C24 C25 H25 118.9 . . ?
C24 C25 C26 122.14(18) . . ?
C25 C26 C30 121.40(19) . . ?
C27 C26 C25 118.32(18) . . ?
C27 C26 C30 120.28(19) . . ?
C14 C15 C20 122.17(17) . . ?
C16 C15 C14 117.92(18) . . ?
C16 C15 C20 119.90(17) . . ?
C25 C24 C23 118.06(18) . . ?
C25 C24 C29 120.79(17) . . ?
C23 C24 C29 121.13(17) . . ?
C3 C2 C1 123.59(19) . . ?
C7 C2 C3 118.07(18) . . ?
C7 C2 C1 118.30(18) . . ?
C24 C23 N2 118.75(17) . . ?
C28 C23 N2 119.17(16) . . ?
C28 C23 C24 121.18(17) . . ?
N1 C11 Ru1 128.12(13) . . ?
N2 C11 Ru1 125.44(13) . . ?
N2 C11 N1 105.65(16) . . ?
C18 C17 C21 120.8(2) . . ?
C16 C17 C18 118.99(18) . . ?
C16 C17 C21 120.21(19) . . ?
C2 C3 H3 119.8 . . ?
C4 C3 C2 120.5(2) . . ?
C4 C3 H3 119.8 . . ?
C14 C19 C22 121.44(18) . . ?
C18 C19 C14 118.23(18) . . ?
C18 C19 C22 120.22(19) . . ?
C15 C16 H16 119.1 . . ?
C17 C16 C15 121.79(18) . . ?
C17 C16 H16 119.1 . . ?
C26 C27 H27 119.2 . . ?
C26 C27 C28 121.69(19) . . ?
C28 C27 H27 119.2 . . ?
O1 C7 C2 112.56(17) . . ?
O1 C7 C6 125.0(2) . . ?
C6 C7 C2 122.4(2) . . ?
N1 C12 H12A 111.3 . . ?
N1 C12 H12B 111.3 . . ?
N1 C12 C13 102.29(15) . . ?
H12A C12 H12B 109.2 . . ?
C13 C12 H12A 111.3 . . ?
C13 C12 H12B 111.3 . . ?
C23 C28 C31 121.59(17) . . ?
C27 C28 C23 118.50(17) . . ?
C27 C28 C31 119.89(18) . . ?
C26 C30 H30A 109.5 . . ?
C26 C30 H30B 109.5 . . ?
C26 C30 H30C 109.5 . . ?
H30A C30 H30B 109.5 . . ?
H30A C30 H30C 109.5 . . ?
H30B C30 H30C 109.5 . . ?
C28 C31 H31A 109.5 . . ?
C28 C31 H31B 109.5 . . ?
C28 C31 H31C 109.5 . . ?
H31A C31 H31B 109.5 . . ?
H31A C31 H31C 109.5 . . ?
H31B C31 H31C 109.5 . . ?
Ru1 C1 H1 121.2 . . ?
C2 C1 Ru1 117.62(15) . . ?
C2 C1 H1 121.2 . . ?
C15 C20 H20A 109.5 . . ?
C15 C20 H20B 109.5 . . ?
C15 C20 H20C 109.5 . . ?
H20A C20 H20B 109.5 . . ?
H20A C20 H20C 109.5 . . ?
H20B C20 H20C 109.5 . . ?
C19 C22 H22A 109.5 . . ?
C19 C22 H22B 109.5 . . ?
C19 C22 H22C 109.5 . . ?
H22A C22 H22B 109.5 . . ?
H22A C22 H22C 109.5 . . ?
H22B C22 H22C 109.5 . . ?
C3 C4 H4 120.2 . . ?
C5 C4 C3 119.6(2) . . ?
C5 C4 H4 120.2 . . ?
S1 C9 H9A 108.5 . . ?
S1 C9 H9B 108.5 . . ?
H9A C9 H9B 107.5 . . ?
C8 C9 S1 115.17(14) . . ?
C8 C9 H9A 108.5 . . ?
C8 C9 H9B 108.5 . . ?
S1 C10 H10A 109.5 . . ?
S1 C10 H10B 109.5 . . ?
S1 C10 H10C 109.5 . . ?
H10A C10 H10B 109.5 . . ?
H10A C10 H10C 109.5 . . ?
H10B C10 H10C 109.5 . . ?
C24 C29 H29A 109.5 . . ?
C24 C29 H29B 109.5 . . ?
C24 C29 H29C 109.5 . . ?
H29A C29 H29B 109.5 . . ?
H29A C29 H29C 109.5 . . ?
H29B C29 H29C 109.5 . . ?
O1 C8 C9 106.24(17) . . ?
O1 C8 H8A 110.5 . . ?
O1 C8 H8B 110.5 . . ?
C9 C8 H8A 110.5 . . ?
C9 C8 H8B 110.5 . . ?
H8A C8 H8B 108.7 . . ?
N2 C13 C12 102.77(15) . . ?
N2 C13 H13A 111.2 . . ?
N2 C13 H13B 111.2 . . ?
C12 C13 H13A 111.2 . . ?
C12 C13 H13B 111.2 . . ?
H13A C13 H13B 109.1 . . ?
C7 C6 H6 121.1 . . ?
C7 C6 C5 117.9(2) . . ?
C5 C6 H6 121.1 . . ?
C4 C5 C6 121.6(2) . . ?
C4 C5 H5 119.2 . . ?
C6 C5 H5 119.2 . . ?
C17 C21 H21A 109.5 . . ?
C17 C21 H21B 109.5 . . ?
C17 C21 H21C 109.5 . . ?
H21A C21 H21B 109.5 . . ?
H21A C21 H21C 109.5 . . ?
H21B C21 H21C 109.5 . . ?

loop_
_geom_bond_atom_site_label_1
_geom_bond_atom_site_label_2
_geom_bond_distance
_geom_bond_site_symmetry_2
_geom_bond_publ_flag
Ru1 Cl1 2.3739(5) . ?
Ru1 Cl2 2.3630(5) . ?
Ru1 S1 2.7118(6) . ?
Ru1 O1 2.2159(13) . ?
Ru1 C11 2.0061(18) . ?
Ru1 C1 1.859(2) . ?
S1 C9 1.811(2) . ?
S1 C10 1.798(2) . ?
O1 C7 1.375(2) . ?
O1 C8 1.442(2) . ?
N1 C14 1.435(2) . ?
N1 C11 1.363(2) . ?
N1 C12 1.475(2) . ?
N2 C23 1.439(2) . ?
N2 C11 1.358(2) . ?
N2 C13 1.472(2) . ?
C14 C15 1.399(3) . ?
C14 C19 1.402(3) . ?
C18 H18 0.9500 . ?
C18 C17 1.395(3) . ?
C18 C19 1.394(3) . ?
C25 H25 0.9500 . ?
C25 C26 1.394(3) . ?
C25 C24 1.392(3) . ?
C26 C27 1.391(3) . ?
C26 C30 1.509(3) . ?
C15 C16 1.396(3) . ?
C15 C20 1.504(3) . ?
C24 C23 1.407(3) . ?
C24 C29 1.510(3) . ?
C2 C3 1.406(3) . ?
C2 C7 1.399(3) . ?
C2 C1 1.450(3) . ?
C23 C28 1.399(3) . ?
C17 C16 1.385(3) . ?
C17 C21 1.508(3) . ?
C3 H3 0.9500 . ?
C3 C4 1.387(3) . ?
C19 C22 1.508(3) . ?
C16 H16 0.9500 . ?
C27 H27 0.9500 . ?
C27 C28 1.397(3) . ?
C7 C6 1.383(3) . ?
C12 H12A 0.9900 . ?
C12 H12B 0.9900 . ?
C12 C13 1.518(3) . ?
C28 C31 1.504(3) . ?
C30 H30A 0.9800 . ?
C30 H30B 0.9800 . ?
C30 H30C 0.9800 . ?
C31 H31A 0.9800 . ?
C31 H31B 0.9800 . ?
C31 H31C 0.9800 . ?
C1 H1 0.9500 . ?
C20 H20A 0.9800 . ?
C20 H20B 0.9800 . ?
C20 H20C 0.9800 . ?
C22 H22A 0.9800 . ?
C22 H22B 0.9800 . ?
C22 H22C 0.9800 . ?
C4 H4 0.9500 . ?
C4 C5 1.387(4) . ?
C9 H9A 0.9900 . ?
C9 H9B 0.9900 . ?
C9 C8 1.507(3) . ?
C10 H10A 0.9800 . ?
C10 H10B 0.9800 . ?
C10 H10C 0.9800 . ?
C29 H29A 0.9800 . ?
C29 H29B 0.9800 . ?
C29 H29C 0.9800 . ?
C8 H8A 0.9900 . ?
C8 H8B 0.9900 . ?
C13 H13A 0.9900 . ?
C13 H13B 0.9900 . ?
C6 H6 0.9500 . ?
C6 C5 1.395(4) . ?
C5 H5 0.9500 . ?
C21 H21A 0.9800 . ?
C21 H21B 0.9800 . ?
C21 H21C 0.9800 . ?

loop_
_geom_torsion_atom_site_label_1
_geom_torsion_atom_site_label_2
_geom_torsion_atom_site_label_3
_geom_torsion_atom_site_label_4
_geom_torsion
_geom_torsion_site_symmetry_1
_geom_torsion_site_symmetry_2
_geom_torsion_site_symmetry_3
_geom_torsion_site_symmetry_4
_geom_torsion_publ_flag
Ru1 S1 C9 C8 -38.67(16) . . . . ?
Ru1 O1 C7 C2 8.9(2) . . . . ?
Ru1 O1 C7 C6 -173.77(19) . . . . ?
Ru1 O1 C8 C9 -50.47(19) . . . . ?
Cl1 Ru1 C1 C2 88.90(16) . . . . ?
Cl2 Ru1 C1 C2 -81.83(16) . . . . ?
S1 Ru1 C1 C2 4.9(3) . . . . ?
S1 C9 C8 O1 59.6(2) . . . . ?
O1 Ru1 C1 C2 4.27(15) . . . . ?
O1 C7 C6 C5 -176.1(2) . . . . ?
N1 C14 C15 C16 -179.01(17) . . . . ?
N1 C14 C15 C20 2.0(3) . . . . ?
N1 C14 C19 C18 178.26(17) . . . . ?
N1 C14 C19 C22 -5.5(3) . . . . ?
N1 C12 C13 N2 -8.69(19) . . . . ?
N2 C23 C28 C27 173.07(17) . . . . ?
N2 C23 C28 C31 -5.2(3) . . . . ?
C14 N1 C11 Ru1 25.9(3) . . . . ?
C14 N1 C11 N2 -163.95(17) . . . . ?
C14 N1 C12 C13 171.41(16) . . . . ?
C14 C15 C16 C17 2.1(3) . . . . ?
C18 C17 C16 C15 -1.0(3) . . . . ?
C25 C26 C27 C28 -0.8(3) . . . . ?
C25 C24 C23 N2 -172.47(17) . . . . ?
C25 C24 C23 C28 -3.4(3) . . . . ?
C26 C25 C24 C23 0.6(3) . . . . ?
C26 C25 C24 C29 -177.49(19) . . . . ?
C26 C27 C28 C23 -1.9(3) . . . . ?
C26 C27 C28 C31 176.38(19) . . . . ?
C15 C14 C19 C18 1.7(3) . . . . ?
C15 C14 C19 C22 177.93(19) . . . . ?
C24 C25 C26 C27 1.5(3) . . . . ?
C24 C25 C26 C30 -177.56(19) . . . . ?
C24 C23 C28 C27 4.0(3) . . . . ?
C24 C23 C28 C31 -174.23(18) . . . . ?
C2 C3 C4 C5 0.6(4) . . . . ?
C2 C7 C6 C5 0.9(4) . . . . ?
C23 N2 C11 Ru1 -17.1(3) . . . . ?
C23 N2 C11 N1 172.39(18) . . . . ?
C23 N2 C13 C12 -168.54(16) . . . . ?
C11 Ru1 C1 C2 179.74(16) . . . . ?
C11 N1 C14 C15 -107.5(2) . . . . ?
C11 N1 C14 C19 75.8(2) . . . . ?
C11 N1 C12 C13 7.4(2) . . . . ?
C11 N2 C23 C24 -88.6(2) . . . . ?
C11 N2 C23 C28 102.1(2) . . . . ?
C11 N2 C13 C12 8.4(2) . . . . ?
C17 C18 C19 C14 -0.5(3) . . . . ?
C17 C18 C19 C22 -176.8(2) . . . . ?
C3 C2 C7 O1 176.01(17) . . . . ?
C3 C2 C7 C6 -1.4(3) . . . . ?
C3 C2 C1 Ru1 177.05(16) . . . . ?
C3 C4 C5 C6 -1.1(4) . . . . ?
C19 C14 C15 C16 -2.5(3) . . . . ?
C19 C14 C15 C20 178.52(18) . . . . ?
C19 C18 C17 C16 0.2(3) . . . . ?
C19 C18 C17 C21 -179.0(2) . . . . ?
C7 O1 C8 C9 160.92(16) . . . . ?
C7 C2 C3 C4 0.6(3) . . . . ?
C7 C2 C1 Ru1 -0.6(3) . . . . ?
C7 C6 C5 C4 0.4(4) . . . . ?
C12 N1 C14 C15 91.2(2) . . . . ?
C12 N1 C14 C19 -85.5(2) . . . . ?
C12 N1 C11 Ru1 -172.66(13) . . . . ?
C12 N1 C11 N2 -2.5(2) . . . . ?
C30 C26 C27 C28 178.2(2) . . . . ?
C1 C2 C3 C4 -177.1(2) . . . . ?
C1 C2 C7 O1 -6.2(3) . . . . ?
C1 C2 C7 C6 176.5(2) . . . . ?
C20 C15 C16 C17 -178.81(19) . . . . ?
C10 S1 C9 C8 75.86(18) . . . . ?
C29 C24 C23 N2 5.6(3) . . . . ?
C29 C24 C23 C28 174.69(18) . . . . ?
C8 O1 C7 C2 160.32(17) . . . . ?
C8 O1 C7 C6 -22.4(3) . . . . ?
C13 N2 C23 C24 87.8(2) . . . . ?
C13 N2 C23 C28 -81.5(2) . . . . ?
C13 N2 C11 Ru1 166.49(13) . . . . ?
C13 N2 C11 N1 -4.0(2) . . . . ?
C21 C17 C16 C15 178.1(2) . . . . ?
